data_4350823
loop_
_publ_author_name
'Huang, Rong-Yi'
'Zhu, Chang-Hai'
'Kong, Xue-Jun'
'Xu, Heng'

_publ_section_title
;
 An unprecedented (4, 8)-connected self-penetrating Cu(I)-MOF constructed
 from the rare [Cu4I2]2+ cationic cluster and in situ generated tetrazole
 ligand
;
_journal_name_full 'Inorganic Chemistry Communications'
_journal_page_first 1
_journal_page_last 4
_journal_paper_doi 10.1016/j.inoche.2015.06.034
_journal_volume 61
_journal_year 2015
_chemical_formula_moiety 'C10 H7 Cu2 I N6'
_chemical_formula_sum 'C10 H7 Cu2 I N6'
_chemical_formula_weight 465.20
_space_group_IT_number 61
_space_group_name_Hall '-P 2ac 2ab'
_space_group_name_H-M_alt 'P b c a'
_symmetry_cell_setting orthorhombic
_symmetry_space_group_name_Hall '-P 2ac 2ab'
_symmetry_space_group_name_H-M 'P b c a'
_atom_sites_solution_hydrogens geom
_atom_sites_solution_primary direct
_atom_sites_solution_secondary difmap
_audit_creation_method SHELXL-97
_cell_angle_alpha 90.00
_cell_angle_beta 90.00
_cell_angle_gamma 90.00
_cell_formula_units_Z 8
_cell_length_a 8.714(6)
_cell_length_b 13.480(10)
_cell_length_c 20.447(15)
_cell_measurement_reflns_used 4174
_cell_measurement_temperature 296(2)
_cell_measurement_theta_max 27.51
_cell_measurement_theta_min 2.96
_cell_volume 2402(3)
_computing_cell_refinement 'Bruker SMART'
_computing_data_collection 'Bruker SMART'
_computing_data_reduction 'Bruker SAINT'
_computing_molecular_graphics 'Bruker SHELXTL'
_computing_publication_material 'Bruker SHELXTL'
_computing_structure_refinement 'SHELXL-97 (Sheldrick, 1997)'
_computing_structure_solution 'SHELXS-97 (Sheldrick, 1990)'
_diffrn_ambient_temperature 296(2)
_diffrn_measured_fraction_theta_full 0.998
_diffrn_measured_fraction_theta_max 0.998
_diffrn_measurement_device_type 'CCD area detector'
_diffrn_measurement_method 'phi and omega scans'
_diffrn_radiation_monochromator graphite
_diffrn_radiation_source 'fine-focus sealed tube'
_diffrn_radiation_type MoK\a
_diffrn_radiation_wavelength 0.71073
_diffrn_reflns_av_R_equivalents 0.0477
_diffrn_reflns_av_sigmaI/netI 0.0355
_diffrn_reflns_limit_h_max 10
_diffrn_reflns_limit_h_min -3
_diffrn_reflns_limit_k_max 16
_diffrn_reflns_limit_k_min -11
_diffrn_reflns_limit_l_max 18
_diffrn_reflns_limit_l_min -24
_diffrn_reflns_number 13726
_diffrn_reflns_theta_full 25.04
_diffrn_reflns_theta_max 25.04
_diffrn_reflns_theta_min 2.96
_exptl_absorpt_coefficient_mu 6.105
_exptl_absorpt_correction_T_max 0.5041
_exptl_absorpt_correction_T_min 0.4612
_exptl_absorpt_correction_type none
_exptl_crystal_colour colorless
_exptl_crystal_density_diffrn 2.573
_exptl_crystal_density_method 'not measured'
_exptl_crystal_description block
_exptl_crystal_F_000 1760
_exptl_crystal_size_max 0.15
_exptl_crystal_size_mid 0.14
_exptl_crystal_size_min 0.13
_refine_diff_density_max 0.774
_refine_diff_density_min -1.146
_refine_diff_density_rms 0.147
_refine_ls_extinction_method none
_refine_ls_goodness_of_fit_ref 1.006
_refine_ls_hydrogen_treatment constr
_refine_ls_matrix_type full
_refine_ls_number_parameters 172
_refine_ls_number_reflns 2121
_refine_ls_number_restraints 0
_refine_ls_restrained_S_all 1.006
_refine_ls_R_factor_all 0.0453
_refine_ls_R_factor_gt 0.0350
_refine_ls_shift/su_max 0.001
_refine_ls_shift/su_mean 0.000
_refine_ls_structure_factor_coef Fsqd
_refine_ls_weighting_details 'calc w=1/[\s^2^(Fo^2^)+(0.0530P)^2^+0.0230P] where P=(Fo^2^+2Fc^2^)/3'
_refine_ls_weighting_scheme calc
_refine_ls_wR_factor_gt 0.0824
_refine_ls_wR_factor_ref 0.0867
_reflns_number_gt 1757
_reflns_number_total 2121
_reflns_threshold_expression >2sigma(I)
_cod_data_source_file inc06077-mmc1.cif
_cod_data_source_block mm
_cod_depositor_comments
;
The following automatic conversions were performed:

data item '_symmetry_cell_setting' value 'Orthorhombic' was changed
to 'orthorhombic' in accordance with the built-in table derived from
the CIF Core dictionary named 'cif_core.dic' version 2.4.5 last
updated on 2014-11-21.

Automatic conversion script
Id: cif_fix_values 8738 2021-04-28 16:35:53Z antanas 
;
_cod_original_sg_symbol_Hall ' -P 2ac 2ab'
_cod_original_sg_symbol_H-M Pbca
_cod_database_code 4350823

loop_
_symmetry_equiv_pos_as_xyz
'x, y, z'
'-x+1/2, -y, z+1/2'
'-x, y+1/2, -z+1/2'
'x+1/2, -y+1/2, -z'
'-x, -y, -z'
'x-1/2, y, -z-1/2'
'x, -y-1/2, z-1/2'
'-x-1/2, y-1/2, z'

loop_
_atom_site_label
_atom_site_type_symbol
_atom_site_fract_x
_atom_site_fract_y
_atom_site_fract_z
_atom_site_U_iso_or_equiv
_atom_site_adp_type
_atom_site_occupancy
_atom_site_symmetry_multiplicity
_atom_site_calc_flag
_atom_site_refinement_flags
_atom_site_disorder_assembly
_atom_site_disorder_group
C10 C 0.2722(8) 0.1658(5) 0.7364(3) 0.0392(16) Uani 1 1 d . . .
H10 H 0.3141 0.1027 0.7317 0.047 Uiso 1 1 calc R . .
C9 C 0.2259(7) 0.2046(4) 0.7929(3) 0.0405(17) Uani 1 1 d . . .
H9 H 0.2298 0.1750 0.8340 0.049 Uiso 1 1 calc R . .
N2 N 0.1717(5) 0.2967(3) 0.7781(2) 0.0295(11) Uani 1 1 d . . .
N1 N 0.2501(5) 0.2303(4) 0.6865(2) 0.0310(12) Uani 1 1 d . . .
C8 C 0.1897(7) 0.3084(4) 0.7128(3) 0.0326(14) Uani 1 1 d . . .
H8 H 0.1621 0.3652 0.6899 0.039 Uiso 1 1 calc R . .
Cu1 Cu 0.26678(8) 0.20053(6) 0.59096(3) 0.0289(2) Uani 1 1 d . . .
I1 I 0.43634(4) 0.47210(3) 1.095165(18) 0.02675(15) Uani 1 1 d . . .
Cu2 Cu 0.39976(7) 0.60673(5) 1.00300(4) 0.0311(2) Uani 1 1 d . . .
N3 N 0.1754(5) 0.6428(3) 0.9905(2) 0.0238(10) Uani 1 1 d . . .
C2 C 0.0756(6) 0.5295(4) 0.9065(3) 0.0215(12) Uani 1 1 d . . .
N4 N 0.1289(4) 0.7294(3) 1.0160(2) 0.0222(10) Uani 1 1 d . . .
C1 C 0.0662(5) 0.6175(4) 0.9474(3) 0.0183(11) Uani 1 1 d . . .
C4 C 0.1873(7) 0.3707(4) 0.8851(3) 0.0283(13) Uani 1 1 d . . .
H4 H 0.2460 0.3169 0.8988 0.034 Uiso 1 1 calc R . .
C3 C 0.1609(6) 0.4483(4) 0.9275(3) 0.0271(13) Uani 1 1 d . . .
H3 H 0.1997 0.4463 0.9699 0.032 Uiso 1 1 calc R . .
N5 N 0.0000(5) 0.7561(3) 0.9885(2) 0.0226(10) Uani 1 1 d . . .
N6 N -0.0421(4) 0.6870(3) 0.9453(2) 0.0211(10) Uani 1 1 d . . .
C5 C 0.0094(7) 0.5274(4) 0.8454(3) 0.0320(14) Uani 1 1 d . . .
H5 H -0.0530 0.5795 0.8320 0.038 Uiso 1 1 calc R . .
C7 C 0.1288(6) 0.3719(4) 0.8237(3) 0.0255(13) Uani 1 1 d . . .
C6 C 0.0349(6) 0.4490(4) 0.8044(3) 0.0282(14) Uani 1 1 d . . .
H6 H -0.0111 0.4477 0.7634 0.034 Uiso 1 1 calc R . .

loop_
_atom_site_aniso_label
_atom_site_aniso_U_11
_atom_site_aniso_U_22
_atom_site_aniso_U_33
_atom_site_aniso_U_23
_atom_site_aniso_U_13
_atom_site_aniso_U_12
C10 0.065(4) 0.027(4) 0.026(4) -0.002(3) -0.003(3) 0.018(3)
C9 0.075(5) 0.023(3) 0.024(4) 0.004(3) 0.001(3) 0.011(3)
N2 0.045(3) 0.019(3) 0.025(3) -0.001(2) -0.002(2) 0.005(2)
N1 0.045(3) 0.026(3) 0.023(3) -0.001(2) -0.003(2) 0.005(2)
C8 0.049(4) 0.028(3) 0.021(3) 0.001(3) 0.000(3) 0.002(3)
Cu1 0.0307(4) 0.0322(4) 0.0239(4) 0.0032(3) 0.0016(3) 0.0016(3)
I1 0.0348(2) 0.0190(2) 0.0265(3) 0.00039(17) 0.00422(15) -0.00090(15)
Cu2 0.0274(4) 0.0225(4) 0.0434(5) -0.0026(3) -0.0017(3) 0.0001(3)
N3 0.025(2) 0.019(2) 0.027(3) -0.003(2) 0.0016(19) 0.0015(19)
C2 0.021(3) 0.016(3) 0.027(3) -0.004(3) 0.001(2) -0.003(2)
N4 0.022(2) 0.019(2) 0.026(3) -0.003(2) 0.0015(18) -0.0016(19)
C1 0.018(2) 0.021(3) 0.016(3) 0.002(2) 0.004(2) -0.002(2)
C4 0.046(3) 0.012(3) 0.027(3) -0.003(2) -0.001(3) 0.004(2)
C3 0.027(3) 0.026(3) 0.028(3) 0.001(3) -0.003(2) -0.003(2)
N5 0.026(2) 0.019(2) 0.022(3) 0.000(2) 0.000(2) 0.001(2)
N6 0.023(2) 0.018(2) 0.022(3) -0.008(2) -0.0027(19) 0.0015(18)
C5 0.034(3) 0.028(3) 0.034(4) 0.000(3) -0.002(3) 0.006(3)
C7 0.032(3) 0.022(3) 0.022(3) -0.005(3) 0.005(2) -0.002(2)
C6 0.037(3) 0.024(3) 0.024(3) -0.008(3) -0.004(3) 0.007(2)

loop_
_atom_type_symbol
_atom_type_description
_atom_type_scat_dispersion_real
_atom_type_scat_dispersion_imag
_atom_type_scat_source
C C 0.0033 0.0016 'International Tables Vol C Tables 4.2.6.8 and 6.1.1.4'
H H 0.0000 0.0000 'International Tables Vol C Tables 4.2.6.8 and 6.1.1.4'
Cu Cu 0.3201 1.2651 'International Tables Vol C Tables 4.2.6.8 and 6.1.1.4'
N N 0.0061 0.0033 'International Tables Vol C Tables 4.2.6.8 and 6.1.1.4'
I I -0.4742 1.8119 'International Tables Vol C Tables 4.2.6.8 and 6.1.1.4'

loop_
_geom_angle_atom_site_label_1
_geom_angle_atom_site_label_2
_geom_angle_atom_site_label_3
_geom_angle
_geom_angle_site_symmetry_1
_geom_angle_site_symmetry_3
C9 C10 N1 111.0(6) . .
C9 C10 H10 124.5 . .
N1 C10 H10 124.5 . .
C10 C9 N2 105.6(5) . .
C10 C9 H9 127.2 . .
N2 C9 H9 127.2 . .
C8 N2 C9 106.5(5) . .
C8 N2 C7 126.3(5) . .
C9 N2 C7 126.4(5) . .
C8 N1 C10 105.5(5) . .
C8 N1 Cu1 126.8(4) . .
C10 N1 Cu1 126.6(4) . .
N1 C8 N2 111.3(5) . .
N1 C8 H8 124.3 . .
N2 C8 H8 124.3 . .
N1 Cu1 N4 132.92(19) . 2_564
N1 Cu1 N6 107.10(18) . 3_546
N4 Cu1 N6 101.14(17) 2_564 3_546
N1 Cu1 I1 100.26(14) . 7_565
N4 Cu1 I1 100.21(13) 2_564 7_565
N6 Cu1 I1 115.90(13) 3_546 7_565
Cu2 I1 Cu2 78.59(5) . 5_667
Cu2 I1 Cu1 119.60(4) . 7_566
Cu2 I1 Cu1 85.85(4) 5_667 7_566
N3 Cu2 N5 101.83(18) . 4_567
N3 Cu2 I1 111.78(13) . .
N5 Cu2 I1 120.54(13) 4_567 .
N3 Cu2 I1 120.90(13) . 5_667
N5 Cu2 I1 101.16(12) 4_567 5_667
I1 Cu2 I1 101.41(5) . 5_667
C1 N3 N4 105.2(4) . .
C1 N3 Cu2 134.8(4) . .
N4 N3 Cu2 116.8(3) . .
C5 C2 C3 119.1(5) . .
C5 C2 C1 121.1(5) . .
C3 C2 C1 119.7(5) . .
N5 N4 N3 109.4(4) . .
N5 N4 Cu1 125.9(3) . 2_565
N3 N4 Cu1 124.5(3) . 2_565
N6 C1 N3 110.3(5) . .
N6 C1 C2 126.5(5) . .
N3 C1 C2 123.1(4) . .
C7 C4 C3 120.8(5) . .
C7 C4 H4 119.6 . .
C3 C4 H4 119.6 . .
C4 C3 C2 119.5(5) . .
C4 C3 H3 120.3 . .
C2 C3 H3 120.3 . .
N4 N5 N6 109.2(4) . .
N4 N5 Cu2 125.3(3) . 4_467
N6 N5 Cu2 124.6(3) . 4_467
C1 N6 N5 105.9(4) . .
C1 N6 Cu1 137.2(3) . 3_556
N5 N6 Cu1 115.4(3) . 3_556
C6 C5 C2 120.4(5) . .
C6 C5 H5 119.8 . .
C2 C5 H5 119.8 . .
C4 C7 C6 119.7(5) . .
C4 C7 N2 119.9(5) . .
C6 C7 N2 120.3(5) . .
C5 C6 C7 120.2(5) . .
C5 C6 H6 119.9 . .
C7 C6 H6 119.9 . .

loop_
_geom_bond_atom_site_label_1
_geom_bond_atom_site_label_2
_geom_bond_distance
_geom_bond_site_symmetry_2
C10 C9 1.332(8) .
C10 N1 1.354(8) .
C10 H10 0.9300 .
C9 N2 1.363(7) .
C9 H9 0.9300 .
N2 C8 1.353(7) .
N2 C7 1.426(7) .
N1 C8 1.293(7) .
N1 Cu1 2.000(5) .
C8 H8 0.9300 .
Cu1 N4 2.016(4) 2_564
Cu1 N6 2.101(4) 3_546
Cu1 I1 2.7579(18) 7_565
I1 Cu2 2.6357(16) .
I1 Cu2 2.6828(15) 5_667
I1 Cu1 2.7579(18) 7_566
Cu2 N3 2.031(4) .
Cu2 N5 2.052(5) 4_567
Cu2 I1 2.6828(15) 5_667
N3 C1 1.341(6) .
N3 N4 1.341(6) .
C2 C5 1.376(7) .
C2 C3 1.392(8) .
C2 C1 1.454(7) .
N4 N5 1.307(6) .
N4 Cu1 2.016(4) 2_565
C1 N6 1.330(6) .
C4 C7 1.356(8) .
C4 C3 1.378(8) .
C4 H4 0.9300 .
C3 H3 0.9300 .
N5 N6 1.336(6) .
N5 Cu2 2.052(5) 4_467
N6 Cu1 2.101(4) 3_556
C5 C6 1.367(8) .
C5 H5 0.9300 .
C7 C6 1.381(8) .
C6 H6 0.9300 .

loop_
_geom_torsion_atom_site_label_1
_geom_torsion_atom_site_label_2
_geom_torsion_atom_site_label_3
_geom_torsion_atom_site_label_4
_geom_torsion
_geom_torsion_site_symmetry_1
_geom_torsion_site_symmetry_2
_geom_torsion_site_symmetry_3
_geom_torsion_site_symmetry_4
N1 C10 C9 N2 0.4(8) . . . .
C10 C9 N2 C8 -0.4(7) . . . .
C10 C9 N2 C7 -170.9(6) . . . .
C9 C10 N1 C8 -0.3(7) . . . .
C9 C10 N1 Cu1 -168.9(4) . . . .
C10 N1 C8 N2 0.0(7) . . . .
Cu1 N1 C8 N2 168.6(4) . . . .
C9 N2 C8 N1 0.3(7) . . . .
C7 N2 C8 N1 170.8(5) . . . .
C8 N1 Cu1 N4 60.4(6) . . . 2_564
C10 N1 Cu1 N4 -133.3(5) . . . 2_564
C8 N1 Cu1 N6 -63.8(5) . . . 3_546
C10 N1 Cu1 N6 102.6(5) . . . 3_546
C8 N1 Cu1 I1 174.9(5) . . . 7_565
C10 N1 Cu1 I1 -18.8(5) . . . 7_565
Cu2 I1 Cu2 N3 130.14(14) 5_667 . . .
Cu1 I1 Cu2 N3 51.65(15) 7_566 . . .
Cu2 I1 Cu2 N5 -110.38(15) 5_667 . . 4_567
Cu1 I1 Cu2 N5 171.12(14) 7_566 . . 4_567
Cu2 I1 Cu2 I1 0.0 5_667 . . 5_667
Cu1 I1 Cu2 I1 -78.49(6) 7_566 . . 5_667
N5 Cu2 N3 C1 129.6(5) 4_567 . . .
I1 Cu2 N3 C1 -100.4(5) . . . .
I1 Cu2 N3 C1 18.7(6) 5_667 . . .
N5 Cu2 N3 N4 -26.7(4) 4_567 . . .
I1 Cu2 N3 N4 103.3(4) . . . .
I1 Cu2 N3 N4 -137.5(3) 5_667 . . .
C1 N3 N4 N5 -1.5(5) . . . .
Cu2 N3 N4 N5 161.3(3) . . . .
C1 N3 N4 Cu1 173.4(3) . . . 2_565
Cu2 N3 N4 Cu1 -23.9(5) . . . 2_565
N4 N3 C1 N6 1.4(6) . . . .
Cu2 N3 C1 N6 -156.8(4) . . . .
N4 N3 C1 C2 177.2(5) . . . .
Cu2 N3 C1 C2 19.1(8) . . . .
C5 C2 C1 N6 25.8(8) . . . .
C3 C2 C1 N6 -158.3(5) . . . .
C5 C2 C1 N3 -149.4(5) . . . .
C3 C2 C1 N3 26.6(8) . . . .
C7 C4 C3 C2 -1.3(8) . . . .
C5 C2 C3 C4 5.0(8) . . . .
C1 C2 C3 C4 -171.1(5) . . . .
N3 N4 N5 N6 1.1(6) . . . .
Cu1 N4 N5 N6 -173.7(3) 2_565 . . .
N3 N4 N5 Cu2 -168.3(3) . . . 4_467
Cu1 N4 N5 Cu2 17.0(6) 2_565 . . 4_467
N3 C1 N6 N5 -0.7(6) . . . .
C2 C1 N6 N5 -176.4(5) . . . .
N3 C1 N6 Cu1 -165.4(4) . . . 3_556
C2 C1 N6 Cu1 19.0(9) . . . 3_556
N4 N5 N6 C1 -0.2(6) . . . .
Cu2 N5 N6 C1 169.2(3) 4_467 . . .
N4 N5 N6 Cu1 168.3(3) . . . 3_556
Cu2 N5 N6 Cu1 -22.3(5) 4_467 . . 3_556
C3 C2 C5 C6 -4.0(8) . . . .
C1 C2 C5 C6 172.0(5) . . . .
C3 C4 C7 C6 -3.4(9) . . . .
C3 C4 C7 N2 172.8(5) . . . .
C8 N2 C7 C4 -145.6(6) . . . .
C9 N2 C7 C4 23.0(9) . . . .
C8 N2 C7 C6 30.6(9) . . . .
C9 N2 C7 C6 -160.7(6) . . . .
C2 C5 C6 C7 -0.7(9) . . . .
C4 C7 C6 C5 4.5(9) . . . .
N2 C7 C6 C5 -171.8(5) . . . .
